data_1570992
loop_
_publ_author_name
'Santra, Aakash'
'Das, Avijit'
'Kaur, Simarjeet'
'Jain, Priya'
'Ingole, Pravin P.'
'Paria, Sayantan'

_publ_section_title
;
 Catalytic reduction of oxygen to water by non-heme iron complexes:
 exploring the effect of the secondary coordination sphere proton
 exchanging site.
;
_journal_issue 11
_journal_name_full 'Chemical science'
_journal_page_first 4095
_journal_page_last 4105
_journal_paper_doi 10.1039/d3sc06753j
_journal_volume 15
_journal_year 2024
_chemical_formula_sum 'C3.33 H3.89 Cl0.22 Fe0.11 N O1.11'
_chemical_formula_weight 89.82
_space_group_crystal_system triclinic
_space_group_IT_number 2
_space_group_name_Hall '-P 1'
_space_group_name_H-M_alt 'P -1'
_atom_sites_solution_hydrogens geom
_audit_creation_method SHELXL-2019/1
_audit_update_record
;
2023-12-14 deposited with the CCDC.	2024-02-01 downloaded from the CCDC.
;
_cell_angle_alpha 102.0800(10)
_cell_angle_beta 90.3000(10)
_cell_angle_gamma 96.5610(10)
_cell_formula_units_Z 18
_cell_length_a 8.1243(3)
_cell_length_b 13.3350(4)
_cell_length_c 17.7851(5)
_cell_measurement_reflns_used 9004
_cell_measurement_temperature 100(2)
_cell_measurement_theta_max 25.03
_cell_measurement_theta_min 2.52
_cell_volume 1870.95(10)
_computing_structure_refinement 'SHELXL-2019/1 (Sheldrick, 2019)'
_diffrn_ambient_temperature 100(2)
_diffrn_measured_fraction_theta_full 0.996
_diffrn_measured_fraction_theta_max 0.996
_diffrn_measurement_device_type 'Bruker APEX-II CCD'
_diffrn_measurement_method '\f and \w scans'
_diffrn_radiation_type MoK\a
_diffrn_radiation_wavelength 0.71073
_diffrn_reflns_av_R_equivalents 0.0462
_diffrn_reflns_av_unetI/netI 0.0227
_diffrn_reflns_Laue_measured_fraction_full 0.996
_diffrn_reflns_Laue_measured_fraction_max 0.996
_diffrn_reflns_limit_h_max 9
_diffrn_reflns_limit_h_min -9
_diffrn_reflns_limit_k_max 15
_diffrn_reflns_limit_k_min -15
_diffrn_reflns_limit_l_max 21
_diffrn_reflns_limit_l_min -21
_diffrn_reflns_number 74918
_diffrn_reflns_point_group_measured_fraction_full 0.996
_diffrn_reflns_point_group_measured_fraction_max 0.996
_diffrn_reflns_theta_full 25.033
_diffrn_reflns_theta_max 25.033
_diffrn_reflns_theta_min 2.151
_exptl_absorpt_coefficient_mu 0.611
_exptl_crystal_colour Orange
_exptl_crystal_density_diffrn 1.435
_exptl_crystal_description Block
_exptl_crystal_F_000 836
_refine_diff_density_max 2.115
_refine_diff_density_min -1.392
_refine_diff_density_rms 0.100
_refine_ls_extinction_method none
_refine_ls_goodness_of_fit_ref 1.050
_refine_ls_hydrogen_treatment constr
_refine_ls_matrix_type full
_refine_ls_number_parameters 477
_refine_ls_number_reflns 6602
_refine_ls_number_restraints 0
_refine_ls_restrained_S_all 1.050
_refine_ls_R_factor_all 0.0604
_refine_ls_R_factor_gt 0.0590
_refine_ls_shift/su_max 0.006
_refine_ls_shift/su_mean 0.000
_refine_ls_structure_factor_coef Fsqd
_refine_ls_weighting_details 'w=1/[\s^2^(Fo^2^)+(0.0816P)^2^+5.3403P] where P=(Fo^2^+2Fc^2^)/3'
_refine_ls_weighting_scheme calc
_refine_ls_wR_factor_gt 0.1568
_refine_ls_wR_factor_ref 0.1581
_reflns_Friedel_coverage 0.000
_reflns_number_gt 6330
_reflns_number_total 6602
_reflns_threshold_expression 'I > 2\s(I)'
_cod_data_source_file d3sc06753j2.cif
_cod_data_source_block SP091023AKZ_NOCH3_FeII_0m_a
_cod_depositor_comments 'Adding full bibliography for 1570991--1570993.cif.'
_cod_database_code 1570992
_shelx_shelxl_version_number 2019/1
_shelx_space_group_comment
;
The symmetry employed for this shelxl refinement is uniquely defined
by the following loop, which should always be used as a source of
symmetry information in preference to the above space-group names.
They are only intended as comments.
;

loop_
_space_group_symop_operation_xyz
'x, y, z'
'-x, -y, -z'

loop_
_atom_site_label
_atom_site_type_symbol
_atom_site_fract_x
_atom_site_fract_y
_atom_site_fract_z
_atom_site_U_iso_or_equiv
_atom_site_adp_type
_atom_site_occupancy
_atom_site_site_symmetry_order
_atom_site_calc_flag
_atom_site_refinement_flags_posn
_atom_site_refinement_flags_adp
_atom_site_refinement_flags_occupancy
_atom_site_disorder_assembly
_atom_site_disorder_group
Fe1 Fe 0.49605(5) 0.39397(3) 0.74575(2) 0.01413(15) Uani 1 1 d . . . . .
Cl1 Cl 1.16186(11) 0.26478(6) 1.01023(5) 0.0289(2) Uani 1 1 d . . . . .
Cl2 Cl 0.73204(11) 0.33762(8) 0.43181(5) 0.0371(2) Uani 1 1 d . . . . .
O1 O 0.7449(3) 0.24624(18) 0.68962(14) 0.0262(5) Uani 1 1 d . . . . .
O2 O 0.4051(3) 0.16619(18) 0.73839(15) 0.0284(5) Uani 1 1 d . . . . .
O3 O 1.0122(5) 0.2870(4) 0.97810(19) 0.0723(13) Uani 1 1 d . . . . .
O4 O 1.2092(5) 0.1701(3) 0.97088(19) 0.0616(10) Uani 1 1 d . . . . .
O5 O 1.1408(7) 0.2617(4) 1.0872(2) 0.106(2) Uani 1 1 d . . . . .
O6 O 1.2842(7) 0.3427(4) 1.0065(6) 0.158(3) Uani 1 1 d . . . . .
O7 O 0.6864(3) 0.3874(3) 0.50637(16) 0.0496(8) Uani 1 1 d . . . . .
O8 O 0.8844(3) 0.2962(2) 0.43424(18) 0.0420(7) Uani 1 1 d . . . . .
O9 O 0.6044(4) 0.2512(3) 0.40389(19) 0.0546(9) Uani 1 1 d . . . . .
O10 O 0.7354(4) 0.4039(2) 0.37875(16) 0.0426(7) Uani 1 1 d . . . . .
N1 N 0.4051(3) 0.62991(19) 0.79287(14) 0.0160(5) Uani 1 1 d . . . . .
N2 N 0.6072(3) 0.5254(2) 0.73342(14) 0.0155(5) Uani 1 1 d . . . . .
N3 N 0.6975(3) 0.3468(2) 0.70049(15) 0.0184(5) Uani 1 1 d . . . . .
N4 N 0.3017(3) 0.45348(19) 0.78747(14) 0.0145(5) Uani 1 1 d . . . . .
N5 N 0.3641(3) 0.2680(2) 0.75848(15) 0.0190(5) Uani 1 1 d . . . . .
N6 N 0.4013(3) 0.3742(2) 0.64274(15) 0.0186(5) Uani 1 1 d . . . . .
N7 N 0.5869(3) 0.4118(2) 0.84909(15) 0.0172(5) Uani 1 1 d . . . . .
N8 N 0.1062(6) 0.1385(4) 0.5807(3) 0.0673(13) Uani 1 1 d . . . . .
N9 N -0.1789(6) -0.0381(3) 0.7528(4) 0.0691(13) Uani 1 1 d . . . . .
C1 C 0.3748(4) 0.7358(2) 0.82449(19) 0.0201(6) Uani 1 1 d . . . . .
C2 C 0.4376(4) 0.7809(3) 0.8978(2) 0.0285(8) Uani 1 1 d . . . . .
H2 H 0.501030 0.743915 0.925293 0.034 Uiso 1 1 calc R U . . .
C014 C 0.6777(5) 0.1846(3) 0.6168(2) 0.0360(9) Uani 1 1 d . . . . .
H01A H 0.705117 0.113797 0.611237 0.054 Uiso 1 1 calc R U . . .
H01B H 0.725428 0.214297 0.574687 0.054 Uiso 1 1 calc R U . . .
H01C H 0.556963 0.184004 0.615189 0.054 Uiso 1 1 calc R U . . .
C015 C 0.5092(5) 0.1473(3) 0.7983(3) 0.0365(9) Uani 1 1 d . . . . .
H01D H 0.537352 0.076353 0.784665 0.055 Uiso 1 1 calc R U . . .
H01E H 0.450193 0.156968 0.846733 0.055 Uiso 1 1 calc R U . . .
H01F H 0.610991 0.195719 0.804345 0.055 Uiso 1 1 calc R U . . .
C3 C 0.4071(5) 0.8802(3) 0.9306(3) 0.0408(10) Uani 1 1 d . . . . .
H3 H 0.448915 0.911473 0.981035 0.049 Uiso 1 1 calc R U . . .
C4 C 0.3165(6) 0.9340(3) 0.8907(3) 0.0448(11) Uani 1 1 d . . . . .
H4 H 0.295893 1.002257 0.913558 0.054 Uiso 1 1 calc R U . . .
C5 C 0.2556(5) 0.8889(3) 0.8172(3) 0.0411(10) Uani 1 1 d . . . . .
H5 H 0.193670 0.926654 0.789767 0.049 Uiso 1 1 calc R U . . .
C6 C 0.2841(4) 0.7885(3) 0.7830(2) 0.0283(7) Uani 1 1 d . . . . .
H6 H 0.242243 0.757183 0.732555 0.034 Uiso 1 1 calc R U . . .
C7 C 0.2798(4) 0.5541(2) 0.80470(16) 0.0145(6) Uani 1 1 d . . . . .
C8 C 0.1304(4) 0.5855(2) 0.83670(17) 0.0172(6) Uani 1 1 d . . . . .
H8 H 0.116025 0.656686 0.849407 0.021 Uiso 1 1 calc R U . . .
C9 C 0.0062(4) 0.5127(2) 0.84934(17) 0.0188(6) Uani 1 1 d . . . . .
H9 H -0.094802 0.533529 0.870443 0.023 Uiso 1 1 calc R U . . .
C10 C 0.0280(4) 0.4082(2) 0.83123(17) 0.0180(6) Uani 1 1 d . . . . .
H10 H -0.056787 0.356891 0.839741 0.022 Uiso 1 1 calc R U . . .
C11 C 0.1758(4) 0.3820(2) 0.80076(16) 0.0154(6) Uani 1 1 d . . . . .
C12 C 0.2139(4) 0.2747(2) 0.78063(17) 0.0175(6) Uani 1 1 d . . . . .
C13 C 0.0875(4) 0.1869(2) 0.78666(19) 0.0221(7) Uani 1 1 d . . . . .
H13A H -0.007958 0.186253 0.752586 0.033 Uiso 1 1 calc R U . . .
H13B H 0.051515 0.194846 0.839864 0.033 Uiso 1 1 calc R U . . .
H13C H 0.135842 0.121864 0.771488 0.033 Uiso 1 1 calc R U . . .
C14 C 0.5533(4) 0.6184(2) 0.75352(16) 0.0162(6) Uani 1 1 d . . . . .
C15 C 0.6447(4) 0.7066(3) 0.73655(19) 0.0215(7) Uani 1 1 d . . . . .
H15 H 0.605555 0.772153 0.751208 0.026 Uiso 1 1 calc R U . . .
C16 C 0.7911(4) 0.6974(3) 0.69862(19) 0.0228(7) Uani 1 1 d . . . . .
H16 H 0.853149 0.756701 0.686810 0.027 Uiso 1 1 calc R U . . .
C17 C 0.8480(4) 0.6014(3) 0.67760(18) 0.0212(7) Uani 1 1 d . . . . .
H17 H 0.948944 0.593680 0.651463 0.025 Uiso 1 1 calc R U . . .
C18 C 0.7537(4) 0.5181(2) 0.69583(17) 0.0175(6) Uani 1 1 d . . . . .
C19 C 0.8039(4) 0.4137(3) 0.67824(17) 0.0188(6) Uani 1 1 d . . . . .
C20 C 0.9623(4) 0.3926(3) 0.63961(19) 0.0242(7) Uani 1 1 d . . . . .
H20A H 1.053929 0.439933 0.667868 0.036 Uiso 1 1 calc R U . . .
H20B H 0.955681 0.402950 0.586767 0.036 Uiso 1 1 calc R U . . .
H20C H 0.981577 0.321205 0.638789 0.036 Uiso 1 1 calc R U . . .
C21 C 0.3509(4) 0.3653(3) 0.58175(19) 0.0249(7) Uani 1 1 d . . . . .
C22 C 0.2858(5) 0.3532(4) 0.5037(2) 0.0435(11) Uani 1 1 d . . . . .
H22A H 0.280880 0.421398 0.491967 0.065 Uiso 1 1 calc R U . . .
H22B H 0.174222 0.315353 0.498980 0.065 Uiso 1 1 calc R U . . .
H22C H 0.358398 0.314633 0.467560 0.065 Uiso 1 1 calc R U . . .
C23 C 0.6304(4) 0.4169(3) 0.91108(19) 0.0201(7) Uani 1 1 d . . . . .
C24 C 0.6889(5) 0.4225(3) 0.9898(2) 0.0307(8) Uani 1 1 d . . . . .
H24A H 0.594065 0.409272 1.021608 0.046 Uiso 1 1 calc R U . . .
H24B H 0.746764 0.491486 1.010587 0.046 Uiso 1 1 calc R U . . .
H24C H 0.764994 0.370641 0.989952 0.046 Uiso 1 1 calc R U . . .
C25 C -0.1460(7) -0.0056(5) 0.9020(4) 0.0675(15) Uani 1 1 d . . . . .
H25A H -0.200607 0.054615 0.925550 0.101 Uiso 1 1 calc R U . . .
H25B H -0.027685 0.007264 0.916312 0.101 Uiso 1 1 calc R U . . .
H25C H -0.196040 -0.066340 0.920154 0.101 Uiso 1 1 calc R U . . .
C26 C -0.1662(6) -0.0239(3) 0.8197(4) 0.0501(12) Uani 1 1 d . . . . .
C27 C 0.164(2) -0.0436(7) 0.6002(6) 0.199(8) Uani 1 1 d . . . . .
H27A H 0.116134 -0.097875 0.557284 0.298 Uiso 1 1 calc R U . . .
H27B H 0.113586 -0.054607 0.648212 0.298 Uiso 1 1 calc R U . . .
H27C H 0.283991 -0.045949 0.604002 0.298 Uiso 1 1 calc R U . . .
C28 C 0.1317(10) 0.0596(5) 0.5868(4) 0.0786(18) Uani 1 1 d . . . . .

loop_
_atom_site_aniso_label
_atom_site_aniso_U_11
_atom_site_aniso_U_22
_atom_site_aniso_U_33
_atom_site_aniso_U_23
_atom_site_aniso_U_13
_atom_site_aniso_U_12
Fe1 0.0099(2) 0.0184(2) 0.0154(2) 0.00612(17) 0.00141(16) 0.00229(16)
Cl1 0.0331(5) 0.0247(4) 0.0304(4) 0.0049(3) 0.0010(3) 0.0121(3)
Cl2 0.0309(5) 0.0591(6) 0.0291(5) 0.0222(4) 0.0102(4) 0.0137(4)
O1 0.0221(12) 0.0248(12) 0.0351(13) 0.0095(10) 0.0050(10) 0.0109(9)
O2 0.0239(12) 0.0174(11) 0.0452(15) 0.0070(10) 0.0060(11) 0.0068(9)
O3 0.072(2) 0.116(3) 0.0390(18) 0.0082(19) -0.0055(16) 0.068(2)
O4 0.096(3) 0.0496(19) 0.0406(18) -0.0059(15) -0.0056(17) 0.0449(19)
O5 0.160(5) 0.150(4) 0.0364(19) 0.026(2) 0.026(2) 0.129(4)
O6 0.068(3) 0.069(3) 0.351(11) 0.090(5) -0.014(5) -0.024(3)
O7 0.0270(14) 0.097(3) 0.0240(14) 0.0103(15) 0.0054(11) 0.0111(15)
O8 0.0254(14) 0.0579(19) 0.0516(17) 0.0272(15) 0.0093(12) 0.0123(13)
O9 0.0334(16) 0.073(2) 0.0537(19) 0.0171(17) -0.0021(14) -0.0151(15)
O10 0.0546(18) 0.0482(17) 0.0294(14) 0.0147(13) -0.0013(13) 0.0129(14)
N1 0.0147(12) 0.0160(12) 0.0173(12) 0.0039(10) 0.0020(10) 0.0010(10)
N2 0.0113(12) 0.0225(13) 0.0138(12) 0.0070(10) -0.0008(9) 0.0016(10)
N3 0.0152(13) 0.0216(13) 0.0201(13) 0.0064(11) 0.0005(10) 0.0058(10)
N4 0.0117(12) 0.0195(13) 0.0132(12) 0.0059(10) -0.0005(9) 0.0009(10)
N5 0.0167(13) 0.0177(13) 0.0240(14) 0.0058(10) 0.0024(10) 0.0052(10)
N6 0.0115(12) 0.0240(14) 0.0204(14) 0.0049(11) 0.0041(10) 0.0029(10)
N7 0.0109(12) 0.0221(13) 0.0210(14) 0.0097(10) 0.0032(10) 0.0022(10)
N8 0.075(3) 0.044(3) 0.085(3) 0.015(2) -0.001(3) 0.011(2)
N9 0.067(3) 0.040(2) 0.095(4) 0.005(2) -0.006(3) 0.002(2)
C1 0.0173(15) 0.0155(15) 0.0269(17) 0.0040(12) 0.0075(12) -0.0003(12)
C2 0.0266(18) 0.0244(17) 0.0307(18) 0.0014(14) 0.0020(14) -0.0053(14)
C014 0.035(2) 0.0268(19) 0.043(2) -0.0019(16) 0.0071(17) 0.0064(16)
C015 0.0303(19) 0.033(2) 0.056(2) 0.0254(18) 0.0072(17) 0.0134(16)
C3 0.042(2) 0.0258(19) 0.045(2) -0.0079(17) 0.0055(18) -0.0061(17)
C4 0.047(2) 0.0193(18) 0.062(3) -0.0026(18) 0.023(2) -0.0022(17)
C5 0.038(2) 0.031(2) 0.064(3) 0.024(2) 0.016(2) 0.0143(17)
C6 0.0272(18) 0.0258(18) 0.0350(19) 0.0112(15) 0.0073(15) 0.0066(14)
C7 0.0129(14) 0.0197(15) 0.0111(13) 0.0047(11) -0.0021(11) 0.0003(11)
C8 0.0150(14) 0.0199(15) 0.0164(14) 0.0032(12) -0.0001(11) 0.0028(12)
C9 0.0132(14) 0.0257(16) 0.0176(15) 0.0049(12) 0.0021(11) 0.0030(12)
C10 0.0134(14) 0.0222(16) 0.0185(15) 0.0063(12) 0.0000(11) -0.0008(12)
C11 0.0135(14) 0.0198(15) 0.0134(13) 0.0060(11) -0.0009(11) -0.0003(11)
C12 0.0164(15) 0.0194(15) 0.0177(14) 0.0069(12) -0.0005(11) 0.0010(12)
C13 0.0182(15) 0.0197(16) 0.0281(17) 0.0062(13) 0.0026(13) -0.0008(12)
C14 0.0133(14) 0.0223(15) 0.0131(14) 0.0051(12) -0.0014(11) 0.0007(12)
C15 0.0195(16) 0.0223(16) 0.0232(16) 0.0074(13) 0.0026(13) -0.0006(13)
C16 0.0183(16) 0.0269(17) 0.0236(16) 0.0107(13) 0.0021(13) -0.0049(13)
C17 0.0148(15) 0.0317(18) 0.0176(15) 0.0083(13) 0.0030(12) -0.0004(13)
C18 0.0122(14) 0.0275(16) 0.0140(14) 0.0072(12) -0.0004(11) 0.0026(12)
C19 0.0118(14) 0.0301(17) 0.0152(14) 0.0062(12) -0.0009(11) 0.0032(12)
C20 0.0152(15) 0.0352(19) 0.0244(17) 0.0094(14) 0.0047(13) 0.0068(13)
C21 0.0140(15) 0.041(2) 0.0202(18) 0.0061(14) 0.0030(13) 0.0080(14)
C22 0.0248(19) 0.087(3) 0.0186(18) 0.0081(19) -0.0019(14) 0.013(2)
C23 0.0131(14) 0.0265(17) 0.0241(18) 0.0117(13) 0.0044(12) 0.0044(12)
C24 0.0290(18) 0.046(2) 0.0218(17) 0.0156(16) -0.0002(14) 0.0102(16)
C25 0.054(3) 0.073(4) 0.085(4) 0.038(3) 0.023(3) 0.008(3)
C26 0.037(2) 0.029(2) 0.085(4) 0.014(2) 0.009(2) 0.0024(18)
C27 0.46(2) 0.063(5) 0.083(6) 0.010(4) 0.013(10) 0.082(9)
C28 0.114(5) 0.063(4) 0.058(3) 0.002(3) 0.003(3) 0.025(4)

loop_
_atom_type_symbol
_atom_type_description
_atom_type_scat_dispersion_real
_atom_type_scat_dispersion_imag
_atom_type_scat_source
C C 0.0033 0.0016 'International Tables Vol C Tables 4.2.6.8 and 6.1.1.4'
H H 0.0000 0.0000 'International Tables Vol C Tables 4.2.6.8 and 6.1.1.4'
Cl Cl 0.1484 0.1585 'International Tables Vol C Tables 4.2.6.8 and 6.1.1.4'
Fe Fe 0.3463 0.8444 'International Tables Vol C Tables 4.2.6.8 and 6.1.1.4'
N N 0.0061 0.0033 'International Tables Vol C Tables 4.2.6.8 and 6.1.1.4'
O O 0.0106 0.0060 'International Tables Vol C Tables 4.2.6.8 and 6.1.1.4'

loop_
_geom_angle_atom_site_label_1
_geom_angle_atom_site_label_2
_geom_angle_atom_site_label_3
_geom_angle
_geom_angle_site_symmetry_1
_geom_angle_site_symmetry_3
_geom_angle_publ_flag
N4 Fe1 N2 93.13(11) . . ?
N4 Fe1 N7 89.50(10) . . ?
N2 Fe1 N7 92.50(10) . . ?
N4 Fe1 N6 89.96(10) . . ?
N2 Fe1 N6 88.56(11) . . ?
N7 Fe1 N6 178.83(10) . . ?
N4 Fe1 N3 174.36(11) . . ?
N2 Fe1 N3 81.42(11) . . ?
N7 Fe1 N3 92.18(11) . . ?
N6 Fe1 N3 88.46(11) . . ?
N4 Fe1 N5 81.55(11) . . ?
N2 Fe1 N5 174.34(10) . . ?
N7 Fe1 N5 89.39(11) . . ?
N6 Fe1 N5 89.51(11) . . ?
N3 Fe1 N5 103.85(11) . . ?
O6 Cl1 O5 108.0(5) . . ?
O6 Cl1 O4 109.7(4) . . ?
O5 Cl1 O4 109.2(2) . . ?
O6 Cl1 O3 108.6(3) . . ?
O5 Cl1 O3 109.7(3) . . ?
O4 Cl1 O3 111.7(2) . . ?
O8 Cl2 O10 111.28(18) . . ?
O8 Cl2 O7 111.73(18) . . ?
O10 Cl2 O7 111.9(2) . . ?
O8 Cl2 O9 107.3(2) . . ?
O10 Cl2 O9 107.1(2) . . ?
O7 Cl2 O9 107.2(2) . . ?
N3 O1 C014 110.0(2) . . ?
N5 O2 C015 109.3(3) . . ?
C7 N1 C14 129.3(3) . . ?
C7 N1 C1 115.1(2) . . ?
C14 N1 C1 115.6(2) . . ?
C14 N2 C18 118.5(3) . . ?
C14 N2 Fe1 127.7(2) . . ?
C18 N2 Fe1 113.7(2) . . ?
C19 N3 O1 114.8(2) . . ?
C19 N3 Fe1 117.8(2) . . ?
O1 N3 Fe1 127.33(19) . . ?
C7 N4 C11 118.9(3) . . ?
C7 N4 Fe1 127.3(2) . . ?
C11 N4 Fe1 113.8(2) . . ?
C12 N5 O2 114.2(2) . . ?
C12 N5 Fe1 117.6(2) . . ?
O2 N5 Fe1 127.79(19) . . ?
C21 N6 Fe1 177.3(3) . . ?
C23 N7 Fe1 174.6(3) . . ?
C6 C1 C2 121.5(3) . . ?
C6 C1 N1 120.9(3) . . ?
C2 C1 N1 117.6(3) . . ?
C3 C2 C1 119.2(4) . . ?
C4 C3 C2 120.4(4) . . ?
C3 C4 C5 120.0(4) . . ?
C4 C5 C6 120.6(4) . . ?
C1 C6 C5 118.2(4) . . ?
N4 C7 N1 121.0(3) . . ?
N4 C7 C8 120.4(3) . . ?
N1 C7 C8 118.6(3) . . ?
C9 C8 C7 119.8(3) . . ?
C8 C9 C10 120.0(3) . . ?
C11 C10 C9 117.9(3) . . ?
C10 C11 N4 123.1(3) . . ?
C10 C11 C12 122.7(3) . . ?
N4 C11 C12 114.2(3) . . ?
N5 C12 C11 112.5(3) . . ?
N5 C12 C13 126.2(3) . . ?
C11 C12 C13 121.3(3) . . ?
N2 C14 N1 120.5(3) . . ?
N2 C14 C15 120.9(3) . . ?
N1 C14 C15 118.6(3) . . ?
C16 C15 C14 119.7(3) . . ?
C15 C16 C17 119.9(3) . . ?
C18 C17 C16 117.9(3) . . ?
N2 C18 C17 123.2(3) . . ?
N2 C18 C19 114.2(3) . . ?
C17 C18 C19 122.6(3) . . ?
N3 C19 C18 112.5(3) . . ?
N3 C19 C20 126.3(3) . . ?
C18 C19 C20 121.2(3) . . ?
N6 C21 C22 179.6(4) . . ?
N7 C23 C24 178.9(3) . . ?
N9 C26 C25 178.5(6) . . ?
N8 C28 C27 176.5(7) . . ?

loop_
_geom_bond_atom_site_label_1
_geom_bond_atom_site_label_2
_geom_bond_distance
_geom_bond_site_symmetry_2
_geom_bond_publ_flag
Fe1 N4 1.930(2) . ?
Fe1 N2 1.933(3) . ?
Fe1 N7 1.934(3) . ?
Fe1 N6 1.938(3) . ?
Fe1 N3 1.939(3) . ?
Fe1 N5 1.943(3) . ?
Cl1 O6 1.366(5) . ?
Cl1 O5 1.388(4) . ?
Cl1 O4 1.406(3) . ?
Cl1 O3 1.428(3) . ?
Cl2 O8 1.416(3) . ?
Cl2 O10 1.420(3) . ?
Cl2 O7 1.425(3) . ?
Cl2 O9 1.460(3) . ?
O1 N3 1.411(3) . ?
O1 C014 1.447(5) . ?
O2 N5 1.408(3) . ?
O2 C015 1.437(5) . ?
N1 C7 1.399(4) . ?
N1 C14 1.403(4) . ?
N1 C1 1.456(4) . ?
N2 C14 1.341(4) . ?
N2 C18 1.372(4) . ?
N3 C19 1.294(4) . ?
N4 C7 1.345(4) . ?
N4 C11 1.373(4) . ?
N5 C12 1.291(4) . ?
N6 C21 1.135(4) . ?
N7 C23 1.142(4) . ?
N8 C28 1.122(8) . ?
N9 C26 1.167(7) . ?
C1 C6 1.382(5) . ?
C1 C2 1.385(5) . ?
C2 C3 1.382(5) . ?
C3 C4 1.375(7) . ?
C4 C5 1.381(7) . ?
C5 C6 1.396(5) . ?
C7 C8 1.413(4) . ?
C8 C9 1.371(4) . ?
C9 C10 1.395(4) . ?
C10 C11 1.372(4) . ?
C11 C12 1.469(4) . ?
C12 C13 1.488(4) . ?
C14 C15 1.405(4) . ?
C15 C16 1.375(5) . ?
C16 C17 1.389(5) . ?
C17 C18 1.373(5) . ?
C18 C19 1.467(4) . ?
C19 C20 1.489(4) . ?
C21 C22 1.453(5) . ?
C23 C24 1.460(5) . ?
C25 C26 1.437(9) . ?
C27 C28 1.497(10) . ?
